data_7003031
loop_
_publ_author_name
'Juri\'c, Marijana'
'Peri\'c, Berislav'
'Brni\<cevi\'c, Nevenka'
'Planini\'c, Pavica'
'Paji\'c, Damir'
'Zadro, Kre\<so'
'Giester, Gerald'
'Kaitner, Branko'

_publ_section_title
;
 Supramolecular motifs and solvatomorphism within the compounds
 [M(bpy)3]2[NbO(C2O4)3]Cl&#x00B7;nH2O (M = Fe2+, Co2+, Ni2+, Cu2+ and
 Zn2+; n = 11, 12). Syntheses, structures and magnetic properties
;
_journal_issue 6
_journal_name_full 'Dalton Transactions'
_journal_page_first 742
_journal_page_last 754
_journal_paper_doi 10.1039/b707937k
_journal_year 2008
_chemical_formula_moiety
;
2(C30 H24 Co N6), C6 Nb O13, Cl0.34 0.66(H2 O), Cl0.42 0.58(H2 O),
Cl0.24 0.76(H2 O), 0.5(H2 O), 0.5(H2 O), 0.4(H2 O), 0.6(H2 O), 7(H2 O)
;
_chemical_formula_structural
;
2(C30 H24 Co N6), C6 Nb O13, Cl0.34 0.66(H2 O), Cl0.42 0.58(H2 O),
Cl0.24 0.76(H2 O), 0.5(H2 O), 0.5(H2 O), 0.4(H2 O), 0.6(H2 O), 7(H2 O)
;
_chemical_formula_sum 'C66 H70 Cl Co2 N12 Nb O24'
_chemical_formula_weight 1661.56
_chemical_name_systematic
;
?
;
_space_group_IT_number 14
_symmetry_cell_setting monoclinic
_symmetry_Int_Tables_number 14
_symmetry_space_group_name_Hall '-P 2ybc'
_symmetry_space_group_name_H-M 'P 1 21/c 1'
_atom_sites_solution_hydrogens geom
_atom_sites_solution_primary direct
_atom_sites_solution_secondary difmap
_cell_angle_alpha 90
_cell_angle_beta 101.040(10)
_cell_angle_gamma 90
_cell_formula_units_Z 4
_cell_length_a 23.548(3)
_cell_length_b 13.6310(10)
_cell_length_c 22.812(2)
_cell_measurement_reflns_used 34461
_cell_measurement_temperature 200(3)
_cell_measurement_theta_max 28.31
_cell_measurement_theta_min 3.46
_cell_volume 7186.8(13)
_computing_cell_refinement 'DENZO-SCALEPACK (Otwinowski & Minor, 1997)'
_computing_data_collection 'Nonius Collect Software (Nonius, 1998)'
_computing_data_reduction 'DENZO-SCALEPACK (Otwinowski & Minor, 1997)'
_computing_molecular_graphics 'PLATON (Spek, 2003), ORTEP-3, (Farrugia, 1997)'
_computing_publication_material 'PLATON (Spek, 2003)'
_computing_structure_refinement 'SHELXS97 (Sheldrick, 1997)'
_computing_structure_solution 'SHELXS97 (Sheldrick, 1997)'
_diffrn_ambient_temperature 200(3)
_diffrn_detector_area_resol_mean 18.4
_diffrn_measured_fraction_theta_full 0.993
_diffrn_measured_fraction_theta_max 0.993
_diffrn_measurement_device_type 'Nonius-Kappa CCD'
_diffrn_measurement_method '\w scans'
_diffrn_radiation_monochromator graphite
_diffrn_radiation_probe x-ray
_diffrn_radiation_source 'fine-focus sealed tube'
_diffrn_radiation_type MoK\a
_diffrn_radiation_wavelength 0.71073
_diffrn_reflns_av_R_equivalents 0.0354
_diffrn_reflns_av_sigmaI/netI 0.0533
_diffrn_reflns_limit_h_max 30
_diffrn_reflns_limit_h_min -31
_diffrn_reflns_limit_k_max 18
_diffrn_reflns_limit_k_min -18
_diffrn_reflns_limit_l_max 30
_diffrn_reflns_limit_l_min -30
_diffrn_reflns_number 34461
_diffrn_reflns_reduction_process ' ?'
_diffrn_reflns_theta_full 28.31
_diffrn_reflns_theta_max 28.31
_diffrn_reflns_theta_min 3.47
_exptl_absorpt_coefficient_mu 0.753
_exptl_absorpt_correction_T_max 0.96
_exptl_absorpt_correction_T_min 0.80
_exptl_absorpt_correction_type multi-scan
_exptl_absorpt_process_details 'DENZO-SCALEPACK (Otwinowski & Minor, 1997)'
_exptl_crystal_colour 'orange red'
_exptl_crystal_density_diffrn 1.536
_exptl_crystal_density_method 'Not Measured'
_exptl_crystal_description needle
_exptl_crystal_F_000 3416.0
_exptl_crystal_size_max 0.3
_exptl_crystal_size_mid 0.1
_exptl_crystal_size_min 0.05
_refine_diff_density_max 1.304
_refine_diff_density_min -0.558
_refine_diff_density_rms 0.073
_refine_ls_extinction_method none
_refine_ls_goodness_of_fit_ref 1.032
_refine_ls_hydrogen_treatment constr
_refine_ls_matrix_type full
_refine_ls_number_parameters 976
_refine_ls_number_reflns 17763
_refine_ls_number_restraints 1
_refine_ls_restrained_S_all 1.032
_refine_ls_R_factor_all 0.0883
_refine_ls_R_factor_gt 0.0500
_refine_ls_shift/su_max 0.001
_refine_ls_shift/su_mean 0.000
_refine_ls_structure_factor_coef Fsqd
_refine_ls_weighting_details 'calc w=1/[\s^2^(Fo^2^)+(0.0505P)^2^+9.2572P] where P=(Fo^2^+2Fc^2^)/3'
_refine_ls_weighting_scheme calc
_refine_ls_wR_factor_gt 0.1174
_refine_ls_wR_factor_ref 0.1314
_reflns_number_gt 12012
_reflns_number_total 17763
_reflns_threshold_expression >2sigma(I)
_cod_data_source_file b707937k.txt
_cod_data_source_block II
_cod_depositor_comments
;
The following automatic conversions were performed:
'_symmetry_cell_setting' value 'Monoclinic' changed to 'monoclinic'
according to '/home/saulius/struct/CIF-dictionaries/cif_core.dic'
dictionary named 'cif_core.dic' version 2.4.1 from 2010-06-29.

Automatic conversion script
Id: cif_fix_enum 1527 2010-12-29 10:47:43Z saulius 
;
_cod_original_sg_symbol_H-M 'P 21/c'
_cod_database_code 7003031

loop_
_symmetry_equiv_pos_as_xyz
x,y,z
-x,1/2+y,1/2-z
-x,-y,-z
x,1/2-y,1/2+z

loop_
_atom_site_aniso_label
_atom_site_aniso_U_11
_atom_site_aniso_U_22
_atom_site_aniso_U_33
_atom_site_aniso_U_23
_atom_site_aniso_U_13
_atom_site_aniso_U_12
Co1 0.0299(2) 0.0321(2) 0.0308(2) 0.0009(2) 0.0066(2) 0.0002(2)
N1 0.0346(14) 0.0371(15) 0.0320(13) 0.0001(12) 0.0058(11) -0.0004(12)
N2 0.0297(13) 0.0404(16) 0.0344(14) 0.0029(12) 0.0049(11) -0.0014(12)
N3 0.0318(14) 0.0454(17) 0.0387(15) 0.0050(13) 0.0120(12) 0.0026(12)
N4 0.0321(13) 0.0339(15) 0.0404(15) 0.0005(12) 0.0063(11) 0.0007(11)
N5 0.0331(13) 0.0290(14) 0.0320(13) 0.0018(11) 0.0079(11) 0.0019(11)
N6 0.0344(13) 0.0309(14) 0.0293(13) -0.0005(11) 0.0070(10) 0.0001(11)
C1 0.0406(18) 0.050(2) 0.0379(18) -0.0049(16) 0.0023(14) 0.0014(16)
C2 0.051(2) 0.046(2) 0.0421(19) -0.0128(17) 0.0089(16) -0.0083(17)
C3 0.062(2) 0.037(2) 0.053(2) -0.0110(17) 0.0211(19) -0.0071(18)
C4 0.049(2) 0.0348(19) 0.054(2) 0.0032(16) 0.0187(17) 0.0026(16)
C5 0.0308(15) 0.0347(18) 0.0379(17) 0.0037(14) 0.0135(13) 0.0005(13)
C6 0.0297(15) 0.0397(19) 0.0365(17) 0.0078(14) 0.0103(13) 0.0034(14)
C7 0.0428(19) 0.051(2) 0.049(2) 0.0095(18) 0.0106(16) 0.0118(17)
C8 0.0369(19) 0.073(3) 0.052(2) 0.017(2) 0.0023(17) 0.0113(19)
C9 0.0349(18) 0.073(3) 0.043(2) 0.0116(19) -0.0027(15) -0.0086(18)
C10 0.0380(18) 0.050(2) 0.0385(18) 0.0006(16) 0.0016(14) -0.0063(16)
C11 0.051(2) 0.055(2) 0.049(2) 0.0044(18) 0.0204(17) 0.0016(18)
C12 0.047(2) 0.087(3) 0.050(2) 0.015(2) 0.0225(18) 0.006(2)
C13 0.043(2) 0.078(3) 0.067(3) 0.028(2) 0.0167(19) -0.004(2)
C14 0.0393(19) 0.057(2) 0.061(2) 0.017(2) 0.0106(17) -0.0032(18)
C15 0.0281(16) 0.042(2) 0.0479(19) 0.0116(16) 0.0039(14) 0.0006(14)
C16 0.0280(15) 0.0358(18) 0.0467(19) 0.0057(15) 0.0014(14) 0.0008(14)
C17 0.045(2) 0.040(2) 0.062(2) 0.0063(18) 0.0006(18) -0.0096(17)
C18 0.064(3) 0.042(2) 0.057(2) -0.0101(19) -0.006(2) -0.0020(19)
C19 0.048(2) 0.047(2) 0.049(2) -0.0109(18) 0.0031(17) 0.0046(18)
C20 0.0372(17) 0.042(2) 0.0440(19) -0.0053(16) 0.0101(15) -0.0001(15)
C21 0.0389(17) 0.0378(19) 0.0393(18) 0.0062(15) 0.0088(14) 0.0005(15)
C22 0.048(2) 0.0380(19) 0.0373(18) 0.0062(15) 0.0074(15) 0.0066(16)
C23 0.0367(17) 0.0401(19) 0.0391(18) 0.0007(15) 0.0001(14) 0.0078(15)
C24 0.0299(16) 0.0398(19) 0.0418(18) -0.0006(15) 0.0079(13) 0.0002(14)
C25 0.0337(16) 0.0294(17) 0.0304(15) -0.0027(13) 0.0075(12) -0.0006(13)
C26 0.0343(16) 0.0289(16) 0.0320(15) -0.0039(13) 0.0079(12) -0.0014(13)
C27 0.0362(17) 0.046(2) 0.0389(18) 0.0002(15) 0.0107(14) -0.0066(15)
C28 0.052(2) 0.046(2) 0.0371(18) 0.0011(16) 0.0164(16) -0.0105(17)
C29 0.057(2) 0.0385(19) 0.0301(16) 0.0015(14) 0.0133(15) -0.0027(16)
C30 0.0441(18) 0.0386(19) 0.0318(16) 0.0006(14) 0.0078(14) -0.0001(15)
Co2 0.0281(2) 0.0291(2) 0.0342(2) 0.0023(2) 0.0067(2) 0.0012(2)
N7 0.0316(13) 0.0325(15) 0.0375(14) 0.0035(12) 0.0079(11) 0.0005(11)
N8 0.0342(14) 0.0388(16) 0.0372(15) -0.0007(12) 0.0082(11) 0.0022(12)
N9 0.0296(13) 0.0361(16) 0.0398(15) 0.0023(12) 0.0059(11) 0.0012(11)
N10 0.0334(14) 0.0361(15) 0.0436(15) 0.0081(13) 0.0075(12) 0.0025(12)
N11 0.0330(13) 0.0286(14) 0.0364(14) 0.0008(11) 0.0058(11) 0.0022(11)
N12 0.0342(13) 0.0312(14) 0.0334(14) 0.0014(11) 0.0067(11) 0.0005(11)
C31 0.0438(19) 0.043(2) 0.0430(19) 0.0074(16) 0.0146(15) 0.0005(16)
C32 0.061(2) 0.052(2) 0.054(2) 0.0208(19) 0.0214(19) 0.004(2)
C33 0.072(3) 0.043(2) 0.077(3) 0.031(2) 0.023(2) 0.012(2)
C34 0.061(2) 0.033(2) 0.071(3) 0.0091(19) 0.024(2) 0.0088(18)
C35 0.0307(16) 0.0304(17) 0.0470(19) 0.0006(14) 0.0061(14) 0.0019(13)
C36 0.0290(16) 0.0372(19) 0.0430(18) -0.0055(15) 0.0050(13) -0.0003(14)
C37 0.0412(19) 0.041(2) 0.056(2) -0.0117(17) 0.0080(16) 0.0030(16)
C38 0.048(2) 0.058(3) 0.061(2) -0.024(2) 0.0210(18) -0.0004(19)
C39 0.048(2) 0.066(3) 0.043(2) -0.0136(19) 0.0191(17) -0.006(2)
C40 0.045(2) 0.056(2) 0.0394(19) 0.0000(17) 0.0111(15) 0.0007(17)
C41 0.0364(17) 0.049(2) 0.0419(19) 0.0059(16) 0.0051(14) 0.0026(16)
C42 0.0374(18) 0.069(3) 0.0409(19) -0.0034(19) 0.0039(15) 0.0011(18)
C43 0.041(2) 0.077(3) 0.046(2) -0.011(2) 0.0096(17) -0.018(2)
C44 0.0424(19) 0.053(2) 0.050(2) -0.0041(18) 0.0130(16) -0.0132(17)
C45 0.0317(16) 0.0370(19) 0.0411(18) -0.0032(14) 0.0145(14) -0.0009(14)
C46 0.0321(16) 0.0312(17) 0.0449(18) 0.0006(14) 0.0126(14) 0.0038(13)
C47 0.0441(19) 0.042(2) 0.056(2) 0.0082(17) 0.0176(17) -0.0039(16)
C48 0.058(2) 0.047(2) 0.061(2) 0.0215(19) 0.0209(19) 0.0033(19)
C49 0.053(2) 0.056(3) 0.054(2) 0.021(2) 0.0056(18) 0.0086(19)
C50 0.0407(19) 0.048(2) 0.056(2) 0.0173(18) 0.0014(16) 0.0024(17)
C51 0.0420(18) 0.0358(19) 0.0428(19) -0.0044(15) 0.0083(15) -0.0024(15)
C52 0.059(2) 0.038(2) 0.0425(19) -0.0079(16) 0.0123(17) -0.0040(17)
C53 0.053(2) 0.045(2) 0.048(2) -0.0013(17) 0.0192(17) 0.0091(18)
C54 0.0370(18) 0.048(2) 0.0445(19) -0.0011(17) 0.0125(15) 0.0043(16)
C55 0.0364(16) 0.0299(17) 0.0344(16) 0.0054(13) 0.0086(13) 0.0024(13)
C56 0.0334(16) 0.0329(17) 0.0329(16) 0.0070(13) 0.0067(13) 0.0012(13)
C57 0.0310(16) 0.051(2) 0.0426(19) 0.0068(16) 0.0071(14) -0.0019(15)
C58 0.0370(18) 0.059(2) 0.045(2) 0.0062(18) -0.0028(15) -0.0108(17)
C59 0.046(2) 0.046(2) 0.0379(18) -0.0025(16) -0.0015(15) -0.0034(17)
C60 0.0413(18) 0.043(2) 0.0363(17) -0.0043(15) 0.0072(14) 0.0003(15)
Nb1 0.0330(2) 0.0330(2) 0.0336(2) 0.0025(1) 0.0049(1) -0.0013(1)
O1 0.0443(13) 0.0460(14) 0.0380(12) 0.0014(11) 0.0094(10) -0.0024(11)
O2 0.0344(12) 0.0376(13) 0.0553(15) 0.0095(11) 0.0052(10) -0.0038(10)
O3 0.0434(13) 0.0368(13) 0.0463(13) 0.0088(11) 0.0061(10) -0.0059(11)
O4 0.0373(14) 0.0659(19) 0.0734(19) 0.0159(15) -0.0011(13) -0.0079(13)
O5 0.0551(17) 0.0587(18) 0.084(2) 0.0230(16) 0.0122(15) -0.0212(14)
O6 0.0351(12) 0.0479(16) 0.0561(15) 0.0068(12) 0.0050(11) -0.0060(11)
O7 0.0386(12) 0.0370(13) 0.0515(14) 0.0060(11) 0.0050(11) -0.0046(10)
O8 0.0425(15) 0.077(2) 0.103(2) 0.0269(19) -0.0054(15) -0.0218(15)
O9 0.0767(19) 0.0402(16) 0.0614(17) -0.0027(13) 0.0246(14) -0.0149(14)
O10 0.0437(13) 0.0443(14) 0.0406(13) 0.0017(11) 0.0096(10) 0.0103(11)
O11 0.0400(12) 0.0385(13) 0.0355(12) 0.0013(10) 0.0015(10) 0.0070(10)
O12 0.0570(16) 0.0641(19) 0.0583(16) 0.0185(14) 0.0122(13) 0.0257(14)
O13 0.0490(14) 0.0573(16) 0.0346(13) 0.0085(11) 0.0084(11) 0.0047(12)
C61 0.0353(18) 0.047(2) 0.0391(18) -0.0007(16) 0.0064(14) -0.0055(15)
C62 0.048(2) 0.041(2) 0.0386(18) 0.0002(15) 0.0081(15) -0.0061(17)
C63 0.0392(19) 0.064(3) 0.0403(19) 0.0076(18) 0.0007(15) -0.0129(18)
C64 0.052(2) 0.043(2) 0.0308(17) 0.0023(15) 0.0086(15) -0.0124(17)
C65 0.0319(16) 0.0404(19) 0.0464(19) 0.0092(16) 0.0120(14) 0.0060(15)
C66 0.0281(15) 0.0409(19) 0.0419(19) 0.0052(15) 0.0073(13) -0.0034(14)
O19 0.0975(16) 0.0435(11) 0.0420(10) 0.0051(7) 0.0008(9) -0.0052(9)
Cl2 0.0975(16) 0.0435(11) 0.0420(10) 0.0051(7) 0.0008(9) -0.0052(9)
O20 0.0668(13) 0.173(3) 0.0518(12) 0.0159(13) 0.0127(9) -0.0304(14)
Cl3 0.0668(13) 0.173(3) 0.0518(12) 0.0159(13) 0.0127(9) -0.0304(14)
O25 0.123(2) 0.096(2) 0.0837(19) -0.0389(15) 0.0569(16) -0.0361(17)
Cl1 0.123(2) 0.096(2) 0.0837(19) -0.0389(15) 0.0569(16) -0.0361(17)
O162 0.067(4) 0.085(5) 0.099(5) -0.022(4) 0.023(3) 0.003(3)
O161 0.073(6) 0.078(7) 0.089(7) -0.034(5) 0.047(5) -0.011(5)
O211 0.047(4) 0.255(13) 0.123(7) 0.119(8) 0.000(4) -0.017(6)
O212 0.109(8) 0.193(12) 0.139(9) -0.047(8) 0.041(7) -0.041(8)
O14 0.0535(18) 0.072(2) 0.113(3) 0.021(2) 0.0116(17) -0.0093(16)
O15 0.112(3) 0.091(3) 0.087(2) -0.003(2) 0.038(2) 0.002(2)
O17 0.119(3) 0.136(4) 0.080(2) 0.028(2) 0.040(2) 0.054(3)
O18 0.087(3) 0.090(3) 0.121(3) -0.012(2) 0.022(2) -0.037(2)
O22 0.088(3) 0.140(4) 0.107(3) 0.001(3) 0.015(2) 0.010(3)
O23 0.0426(13) 0.0503(15) 0.0495(14) 0.0071(12) 0.0054(11) 0.0041(12)
O24 0.0678(19) 0.119(3) 0.0516(17) -0.0106(18) 0.0233(15) -0.0122(19)

loop_
_atom_site_label
_atom_site_type_symbol
_atom_site_thermal_displace_type
_atom_site_fract_x
_atom_site_fract_y
_atom_site_fract_z
_atom_site_occupancy
_atom_site_U_iso_or_equiv
_atom_site_calc_flag
_atom_site_refinement_flags
Co1 Co Uani 0.08457(2) 0.33339(3) 0.26166(2) 1.000 0.0308(1) . .
N1 N Uani 0.08505(11) 0.2008(2) 0.21337(11) 1.000 0.0346(8) . .
N2 N Uani 0.15497(11) 0.2548(2) 0.31320(11) 1.000 0.0350(8) . .
N3 N Uani 0.14012(11) 0.4096(2) 0.21351(12) 1.000 0.0379(9) . .
N4 N Uani 0.10057(11) 0.4677(2) 0.30868(12) 1.000 0.0356(8) . .
N5 N Uani 0.00495(11) 0.38545(19) 0.21066(11) 1.000 0.0312(8) . .
N6 N Uani 0.02197(11) 0.27670(19) 0.30858(11) 1.000 0.0314(8) . .
C1 C Uani 0.04997(15) 0.1796(3) 0.16086(15) 1.000 0.0435(11) . .
C2 C Uani 0.05361(16) 0.0932(3) 0.13089(16) 1.000 0.0464(11) . .
C3 C Uani 0.09354(17) 0.0247(3) 0.15584(17) 1.000 0.0493(12) . .
C4 C Uani 0.12942(16) 0.0442(3) 0.20962(17) 1.000 0.0448(11) . .
C5 C Uani 0.12497(13) 0.1337(2) 0.23742(14) 1.000 0.0336(10) . .
C6 C Uani 0.16315(13) 0.1631(3) 0.29360(14) 1.000 0.0348(10) . .
C7 C Uani 0.20576(15) 0.1025(3) 0.32519(16) 1.000 0.0474(11) . .
C8 C Uani 0.24012(16) 0.1361(3) 0.37692(18) 1.000 0.0548(14) . .
C9 C Uani 0.23141(15) 0.2291(3) 0.39680(17) 1.000 0.0517(13) . .
C10 C Uani 0.18887(14) 0.2860(3) 0.36376(15) 1.000 0.0429(11) . .
C11 C Uani 0.15841(16) 0.3766(3) 0.16516(16) 1.000 0.0502(12) . .
C12 C Uani 0.19080(17) 0.4334(4) 0.13341(18) 1.000 0.0596(14) . .
C13 C Uani 0.20458(17) 0.5267(4) 0.1516(2) 1.000 0.0619(16) . .
C14 C Uani 0.18729(15) 0.5616(3) 0.20250(18) 1.000 0.0523(11) . .
C15 C Uani 0.15560(13) 0.5007(3) 0.23301(15) 1.000 0.0398(11) . .
C16 C Uani 0.13565(13) 0.5318(2) 0.28791(15) 1.000 0.0376(10) . .
C17 C Uani 0.15226(16) 0.6195(3) 0.31782(18) 1.000 0.0503(12) . .
C18 C Uani 0.13210(18) 0.6410(3) 0.36890(18) 1.000 0.0567(14) . .
C19 C Uani 0.09573(16) 0.5770(3) 0.38945(17) 1.000 0.0488(12) . .
C20 C Uani 0.08075(14) 0.4917(3) 0.35806(15) 1.000 0.0408(11) . .
C21 C Uani -0.00097(14) 0.4392(2) 0.16097(15) 1.000 0.0385(10) . .
C22 C Uani -0.05396(15) 0.4613(3) 0.12586(15) 1.000 0.0412(11) . .
C23 C Uani -0.10332(14) 0.4280(3) 0.14323(15) 1.000 0.0396(10) . .
C24 C Uani -0.09796(13) 0.3739(3) 0.19514(14) 1.000 0.0370(10) . .
C25 C Uani -0.04339(13) 0.3537(2) 0.22840(13) 1.000 0.0310(9) . .
C26 C Uani -0.03387(13) 0.2962(2) 0.28420(13) 1.000 0.0315(9) . .
C27 C Uani -0.07884(15) 0.2648(3) 0.31106(15) 1.000 0.0399(11) . .
C28 C Uani -0.06603(16) 0.2110(3) 0.36362(15) 1.000 0.0440(11) . .
C29 C Uani -0.01001(16) 0.1904(3) 0.38772(14) 1.000 0.0412(11) . .
C30 C Uani 0.03282(15) 0.2239(2) 0.35917(14) 1.000 0.0381(10) . .
Co2 Co Uani 0.41803(2) 0.24516(3) 0.22326(2) 1.000 0.0304(1) . .
N7 N Uani 0.40782(11) 0.3741(2) 0.16975(12) 1.000 0.0337(8) . .
N8 N Uani 0.37829(11) 0.3441(2) 0.27470(12) 1.000 0.0366(9) . .
N9 N Uani 0.33674(11) 0.1849(2) 0.18563(12) 1.000 0.0353(8) . .
N10 N Uani 0.41121(11) 0.1236(2) 0.28053(12) 1.000 0.0377(8) . .
N11 N Uani 0.46388(11) 0.16720(19) 0.16650(11) 1.000 0.0328(8) . .
N12 N Uani 0.50451(11) 0.28010(19) 0.26005(11) 1.000 0.0329(8) . .
C31 C Uani 0.42600(15) 0.3865(3) 0.11781(15) 1.000 0.0424(11) . .
C32 C Uani 0.41522(17) 0.4694(3) 0.08410(18) 1.000 0.0543(12) . .
C33 C Uani 0.38449(19) 0.5436(3) 0.1039(2) 1.000 0.0628(16) . .
C34 C Uani 0.36556(17) 0.5327(3) 0.15726(19) 1.000 0.0535(14) . .
C35 C Uani 0.37767(13) 0.4467(2) 0.18944(15) 1.000 0.0362(10) . .
C36 C Uani 0.35939(13) 0.4287(2) 0.24684(15) 1.000 0.0367(10) . .
C37 C Uani 0.32512(15) 0.4935(3) 0.27204(17) 1.000 0.0462(11) . .
C38 C Uani 0.31130(16) 0.4713(3) 0.32683(18) 1.000 0.0543(14) . .
C39 C Uani 0.33201(16) 0.3882(3) 0.35539(17) 1.000 0.0510(14) . .
C40 C Uani 0.36544(15) 0.3256(3) 0.32837(15) 1.000 0.0464(11) . .
C41 C Uani 0.30222(14) 0.2175(3) 0.13568(15) 1.000 0.0428(11) . .
C42 C Uani 0.25282(15) 0.1679(3) 0.10869(16) 1.000 0.0496(13) . .
C43 C Uani 0.23906(16) 0.0814(3) 0.13396(17) 1.000 0.0545(14) . .
C44 C Uani 0.27346(15) 0.0485(3) 0.18577(17) 1.000 0.0479(11) . .
C45 C Uani 0.32200(13) 0.1019(2) 0.21100(15) 1.000 0.0356(10) . .
C46 C Uani 0.36135(13) 0.0734(2) 0.26739(15) 1.000 0.0354(10) . .
C47 C Uani 0.34742(16) 0.0009(3) 0.30553(17) 1.000 0.0463(11) . .
C48 C Uani 0.38543(17) -0.0189(3) 0.35848(18) 1.000 0.0541(12) . .
C49 C Uani 0.43624(17) 0.0328(3) 0.37181(18) 1.000 0.0550(14) . .
C50 C Uani 0.44833(16) 0.1024(3) 0.33164(17) 1.000 0.0493(11) . .
C51 C Uani 0.44104(15) 0.1111(2) 0.11976(15) 1.000 0.0402(11) . .
C52 C Uani 0.47417(16) 0.0622(3) 0.08531(16) 1.000 0.0462(11) . .
C53 C Uani 0.53350(16) 0.0711(3) 0.09998(16) 1.000 0.0474(12) . .
C54 C Uani 0.55743(15) 0.1292(3) 0.14752(15) 1.000 0.0425(11) . .
C55 C Uani 0.52202(13) 0.1771(2) 0.18009(14) 1.000 0.0333(9) . .
C56 C Uani 0.54436(13) 0.2427(2) 0.23115(13) 1.000 0.0330(9) . .
C57 C Uani 0.60278(14) 0.2649(3) 0.24882(15) 1.000 0.0415(11) . .
C58 C Uani 0.61976(15) 0.3264(3) 0.29678(16) 1.000 0.0484(11) . .
C59 C Uani 0.57939(15) 0.3638(3) 0.32649(16) 1.000 0.0446(11) . .
C60 C Uani 0.52261(15) 0.3398(3) 0.30694(15) 1.000 0.0402(11) . .
Nb1 Nb Uani 0.34305(1) 0.69679(2) 0.50261(1) 1.000 0.0334(1) . .
O1 O Uani 0.33307(10) 0.73852(18) 0.57098(10) 1.000 0.0426(8) . .
O2 O Uani 0.42996(9) 0.65696(17) 0.53207(11) 1.000 0.0429(8) . .
O3 O Uani 0.39501(10) 0.81136(17) 0.47877(10) 1.000 0.0425(8) . .
O4 O Uani 0.52259(11) 0.7022(2) 0.55108(13) 1.000 0.0604(10) . .
O5 O Uani 0.48426(12) 0.8692(2) 0.48016(14) 1.000 0.0661(11) . .
O6 O Uani 0.25596(10) 0.63786(19) 0.48912(11) 1.000 0.0469(8) . .
O7 O Uani 0.34999(10) 0.54383(17) 0.51173(11) 1.000 0.0429(8) . .
O8 O Uani 0.20126(12) 0.5041(2) 0.48744(15) 1.000 0.0767(11) . .
O9 O Uani 0.30623(13) 0.3984(2) 0.49772(12) 1.000 0.0579(10) . .
O10 O Uani 0.28659(10) 0.80676(18) 0.45853(10) 1.000 0.0427(8) . .
O11 O Uani 0.32985(9) 0.66421(17) 0.40645(10) 1.000 0.0388(7) . .
O12 O Uani 0.24296(12) 0.8705(2) 0.37147(12) 1.000 0.0597(10) . .
O13 O Uani 0.28818(10) 0.71594(19) 0.31574(10) 1.000 0.0469(8) . .
C61 C Uani 0.47213(14) 0.7159(3) 0.52879(15) 1.000 0.0406(11) . .
C62 C Uani 0.45100(16) 0.8086(3) 0.49279(15) 1.000 0.0426(11) . .
C63 C Uani 0.24828(15) 0.5456(3) 0.49105(16) 1.000 0.0488(13) . .
C64 C Uani 0.30497(15) 0.4875(3) 0.50045(14) 1.000 0.0418(11) . .
C65 C Uani 0.27300(14) 0.8089(3) 0.40130(15) 1.000 0.0390(10) . .
C66 C Uani 0.29856(13) 0.7229(3) 0.37042(15) 1.000 0.0369(10) . .
O19 O Uani -0.00025(9) 0.40481(13) 0.46913(7) 0.659(7) 0.0627(7) . .
Cl2 Cl Uani -0.00025(9) 0.40481(13) 0.46913(7) 0.341(7) 0.0627(7) . .
O20 O Uani 0.04716(8) 0.0697(2) 0.53366(8) 0.580(8) 0.0970(12) . .
Cl3 Cl Uani 0.04716(8) 0.0697(2) 0.53366(8) 0.420(8) 0.0970(12) . .
O25 O Uani 0.03986(13) 0.7586(2) 0.46793(12) 0.761(8) 0.0960(11) . .
Cl1 Cl Uani 0.03986(13) 0.7586(2) 0.46793(12) 0.239(8) 0.0960(11) . .
O162 O Uani 0.2122(3) -0.0286(5) 0.4926(3) 0.600 0.083(3) . .
O161 O Uani 0.2397(4) -0.0669(7) 0.5255(4) 0.400 0.076(4) . .
O211 O Uani 0.1284(3) 0.8717(10) 0.5200(4) 0.500 0.144(5) . .
O212 O Uani 0.1640(5) 0.7926(10) 0.5148(5) 0.500 0.145(6) . .
O14 O Uani 0.37312(13) 0.2257(2) 0.48771(17) 1.000 0.0801(13) . .
O15 O Uani 0.27898(17) 0.1268(3) 0.53195(17) 1.000 0.0942(16) . .
O17 O Uani 0.13727(19) 0.1390(3) 0.47672(17) 1.000 0.1089(18) . .
O18 O Uani 0.13122(16) 0.3396(3) 0.49167(19) 1.000 0.0991(17) . .
O22 O Uani 0.14326(17) 0.6330(4) 0.55397(19) 1.000 0.1122(19) . .
O23 O Uani 0.21817(10) 0.84651(19) 0.23605(11) 1.000 0.0479(8) . .
O24 O Uani 0.23688(14) 0.7680(3) 0.12964(13) 1.000 0.0779(13) . .
H1 H Uiso 0.02220 0.22540 0.14430 1.000 0.0520 calc R
H2 H Uiso 0.02940 0.08150 0.09430 1.000 0.0560 calc R
H3 H Uiso 0.09640 -0.03470 0.13650 1.000 0.0590 calc R
H4 H Uiso 0.15640 -0.00210 0.22720 1.000 0.0540 calc R
H7 H Uiso 0.21100 0.03950 0.31140 1.000 0.0570 calc R
H8 H Uiso 0.26890 0.09630 0.39820 1.000 0.0660 calc R
H9 H Uiso 0.25390 0.25290 0.43190 1.000 0.0620 calc R
H10 H Uiso 0.18330 0.34920 0.37710 1.000 0.0520 calc R
H11 H Uiso 0.14900 0.31290 0.15230 1.000 0.0600 calc R
H12 H Uiso 0.20300 0.40800 0.10000 1.000 0.0710 calc R
H13 H Uiso 0.22540 0.56660 0.13030 1.000 0.0740 calc R
H14 H Uiso 0.19680 0.62500 0.21600 1.000 0.0630 calc R
H17 H Uiso 0.17670 0.66290 0.30330 1.000 0.0600 calc R
H18 H Uiso 0.14310 0.69900 0.38950 1.000 0.0680 calc R
H19 H Uiso 0.08150 0.59070 0.42390 1.000 0.0590 calc R
H20 H Uiso 0.05560 0.44860 0.37180 1.000 0.0490 calc R
H21 H Uiso 0.03220 0.46290 0.14940 1.000 0.0460 calc R
H22 H Uiso -0.05620 0.49800 0.09110 1.000 0.0500 calc R
H23 H Uiso -0.13960 0.44160 0.12040 1.000 0.0480 calc R
H24 H Uiso -0.13080 0.35100 0.20780 1.000 0.0440 calc R
H27 H Uiso -0.11700 0.27970 0.29410 1.000 0.0480 calc R
H28 H Uiso -0.09560 0.18930 0.38220 1.000 0.0530 calc R
H29 H Uiso -0.00070 0.15430 0.42290 1.000 0.0490 calc R
H30 H Uiso 0.07110 0.20920 0.37580 1.000 0.0460 calc R
H31 H Uiso 0.44690 0.33630 0.10430 1.000 0.0510 calc R
H32 H Uiso 0.42850 0.47550 0.04840 1.000 0.0650 calc R
H33 H Uiso 0.37640 0.60080 0.08160 1.000 0.0750 calc R
H34 H Uiso 0.34490 0.58270 0.17140 1.000 0.0640 calc R
H37 H Uiso 0.31170 0.55100 0.25230 1.000 0.0560 calc R
H38 H Uiso 0.28790 0.51340 0.34390 1.000 0.0650 calc R
H39 H Uiso 0.32390 0.37320 0.39270 1.000 0.0620 calc R
H40 H Uiso 0.37960 0.26850 0.34820 1.000 0.0560 calc R
H41 H Uiso 0.31190 0.27560 0.11860 1.000 0.0510 calc R
H42 H Uiso 0.22940 0.19240 0.07430 1.000 0.0590 calc R
H43 H Uiso 0.20680 0.04550 0.11610 1.000 0.0660 calc R
H44 H Uiso 0.26420 -0.00900 0.20370 1.000 0.0570 calc R
H47 H Uiso 0.31290 -0.03380 0.29550 1.000 0.0550 calc R
H48 H Uiso 0.37660 -0.06650 0.38460 1.000 0.0650 calc R
H49 H Uiso 0.46220 0.02130 0.40730 1.000 0.0660 calc R
H50 H Uiso 0.48340 0.13570 0.34030 1.000 0.0590 calc R
H51 H Uiso 0.40100 0.10490 0.11000 1.000 0.0480 calc R
H52 H Uiso 0.45690 0.02410 0.05300 1.000 0.0550 calc R
H53 H Uiso 0.55700 0.03820 0.07800 1.000 0.0570 calc R
H54 H Uiso 0.59740 0.13620 0.15780 1.000 0.0510 calc R
H57 H Uiso 0.62990 0.23860 0.22850 1.000 0.0500 calc R
H58 H Uiso 0.65860 0.34260 0.30900 1.000 0.0580 calc R
H59 H Uiso 0.59040 0.40470 0.35930 1.000 0.0540 calc R
H60 H Uiso 0.49520 0.36590 0.32690 1.000 0.0480 calc R

loop_
_atom_type_symbol
_atom_type_description
_atom_type_scat_dispersion_real
_atom_type_scat_dispersion_imag
_atom_type_scat_source
O O 0.0106 0.0060 'International Tables Vol C Tables 4.2.6.8 and 6.1.1.4'
Nb Nb -2.0727 0.6215 'International Tables Vol C Tables 4.2.6.8 and 6.1.1.4'
N N 0.0061 0.0033 'International Tables Vol C Tables 4.2.6.8 and 6.1.1.4'
Co Co 0.3494 0.9721 'International Tables Vol C Tables 4.2.6.8 and 6.1.1.4'
Cl Cl 0.1484 0.1585 'International Tables Vol C Tables 4.2.6.8 and 6.1.1.4'
H H 0.0000 0.0000 'International Tables Vol C Tables 4.2.6.8 and 6.1.1.4'
C C 0.0033 0.0016 'International Tables Vol C Tables 4.2.6.8 and 6.1.1.4'

loop_
_geom_angle_atom_site_label_1
_geom_angle_atom_site_label_2
_geom_angle_atom_site_label_3
_geom_angle
_geom_angle_site_symmetry_1
_geom_angle_site_symmetry_2
_geom_angle_site_symmetry_3
_geom_angle_publ_flag
O2 Nb1 O10 144.81(9) . . . no
O2 Nb1 O11 102.11(9) . . . no
O3 Nb1 O6 144.45(9) . . . no
O3 Nb1 O7 136.07(9) . . . no
O3 Nb1 O10 72.43(9) . . . no
O3 Nb1 O11 82.60(9) . . . no
O6 Nb1 O7 72.52(10) . . . no
O6 Nb1 O10 72.85(9) . . . no
O6 Nb1 O11 80.48(9) . . . no
O7 Nb1 O10 141.05(9) . . . no
O7 Nb1 O11 83.79(9) . . . no
O10 Nb1 O11 73.41(9) . . . no
O1 Nb1 O6 87.79(10) . . . no
O1 Nb1 O7 105.10(11) . . . no
O1 Nb1 O10 90.81(10) . . . no
O1 Nb1 O11 162.51(10) . . . no
O2 Nb1 O3 72.38(9) . . . no
O2 Nb1 O6 141.90(9) . . . no
O2 Nb1 O7 70.05(9) . . . no
O1 Nb1 O3 100.09(10) . . . no
O1 Nb1 O2 95.13(10) . . . no
N1 Co1 N3 94.75(10) . . . no
N1 Co1 N4 169.29(10) . . . no
N1 Co1 N6 91.43(10) . . . no
N2 Co1 N3 92.29(10) . . . no
N1 Co1 N5 95.28(10) . . . no
N1 Co1 N2 77.10(10) . . . no
N4 Co1 N5 92.36(10) . . . no
N4 Co1 N6 97.61(10) . . . no
N5 Co1 N6 76.90(10) . . . no
N3 Co1 N6 171.60(10) . . . no
N2 Co1 N5 168.59(10) . . . no
N2 Co1 N6 94.63(10) . . . no
N2 Co1 N4 96.38(10) . . . no
N3 Co1 N5 96.83(10) . . . no
N3 Co1 N4 76.86(10) . . . no
N7 Co2 N8 77.21(10) . . . no
N11 Co2 N12 77.88(10) . . . no
N8 Co2 N10 93.56(10) . . . no
N8 Co2 N11 170.48(10) . . . no
N7 Co2 N9 95.41(10) . . . no
N7 Co2 N10 168.22(10) . . . no
N7 Co2 N11 94.50(10) . . . no
N7 Co2 N12 92.08(10) . . . no
N8 Co2 N9 90.61(10) . . . no
N10 Co2 N12 96.44(10) . . . no
N9 Co2 N10 77.17(10) . . . no
N9 Co2 N11 94.87(10) . . . no
N8 Co2 N12 97.55(10) . . . no
N10 Co2 N11 95.24(10) . . . no
N9 Co2 N12 169.98(10) . . . no
Nb1 O2 C61 122.3(2) . . . no
Nb1 O3 C62 121.7(2) . . . no
Nb1 O6 C63 119.9(2) . . . no
Nb1 O7 C64 121.6(2) . . . no
Nb1 O10 C65 120.6(2) . . . no
Nb1 O11 C66 118.0(2) . . . no
Co1 N1 C1 125.5(2) . . . no
Co1 N1 C5 116.1(2) . . . no
C1 N1 C5 118.4(3) . . . no
Co1 N2 C6 115.3(2) . . . no
C6 N2 C10 118.6(3) . . . no
Co1 N2 C10 126.0(2) . . . no
C11 N3 C15 118.3(3) . . . no
Co1 N3 C15 115.7(2) . . . no
Co1 N3 C11 126.0(2) . . . no
Co1 N4 C16 116.3(2) . . . no
Co1 N4 C20 125.4(2) . . . no
C16 N4 C20 118.2(3) . . . no
Co1 N5 C25 115.72(19) . . . no
Co1 N5 C21 125.8(2) . . . no
C21 N5 C25 118.3(3) . . . no
Co1 N6 C26 115.78(19) . . . no
C26 N6 C30 118.0(3) . . . no
Co1 N6 C30 126.3(2) . . . no
C31 N7 C35 118.6(3) . . . no
Co2 N7 C31 126.1(2) . . . no
Co2 N7 C35 115.2(2) . . . no
Co2 N8 C40 125.9(2) . . . no
C36 N8 C40 118.6(3) . . . no
Co2 N8 C36 115.1(2) . . . no
Co2 N9 C41 124.9(2) . . . no
C41 N9 C45 118.6(3) . . . no
Co2 N9 C45 116.2(2) . . . no
C46 N10 C50 118.6(3) . . . no
Co2 N10 C50 125.7(2) . . . no
Co2 N10 C46 115.1(2) . . . no
Co2 N11 C55 114.9(2) . . . no
Co2 N11 C51 126.7(2) . . . no
C51 N11 C55 118.3(3) . . . no
Co2 N12 C56 115.6(2) . . . no
C56 N12 C60 118.3(3) . . . no
Co2 N12 C60 126.1(2) . . . no
N1 C1 C2 122.7(3) . . . no
C1 C2 C3 118.8(3) . . . no
C2 C3 C4 119.6(4) . . . no
C3 C4 C5 119.3(4) . . . no
C4 C5 C6 123.3(3) . . . no
N1 C5 C6 115.5(3) . . . no
N1 C5 C4 121.2(3) . . . no
N2 C6 C7 120.8(3) . . . no
C5 C6 C7 123.3(3) . . . no
N2 C6 C5 115.9(3) . . . no
C6 C7 C8 119.7(4) . . . no
C7 C8 C9 119.3(4) . . . no
C8 C9 C10 118.6(4) . . . no
N2 C10 C9 123.0(4) . . . no
N3 C11 C12 122.7(4) . . . no
C11 C12 C13 119.2(4) . . . no
C12 C13 C14 119.1(4) . . . no
C13 C14 C15 119.1(4) . . . no
C14 C15 C16 122.7(3) . . . no
N3 C15 C16 115.7(3) . . . no
N3 C15 C14 121.6(3) . . . no
N4 C16 C17 121.1(3) . . . no
N4 C16 C15 115.2(3) . . . no
C15 C16 C17 123.7(3) . . . no
C16 C17 C18 119.2(4) . . . no
C17 C18 C19 119.8(4) . . . no
C18 C19 C20 118.4(4) . . . no
N4 C20 C19 123.2(3) . . . no
N5 C21 C22 123.3(3) . . . no
C21 C22 C23 118.7(3) . . . no
C22 C23 C24 118.7(3) . . . no
C23 C24 C25 119.8(3) . . . no
C24 C25 C26 123.3(3) . . . no
N5 C25 C24 121.2(3) . . . no
N5 C25 C26 115.6(3) . . . no
N6 C26 C27 121.4(3) . . . no
N6 C26 C25 115.8(3) . . . no
C25 C26 C27 122.8(3) . . . no
C26 C27 C28 119.1(3) . . . no
C27 C28 C29 119.5(3) . . . no
C28 C29 C30 118.8(3) . . . no
N6 C30 C29 123.2(3) . . . no
C2 C1 H1 118.66 . . . no
N1 C1 H1 118.68 . . . no
C1 C2 H2 120.54 . . . no
C3 C2 H2 120.68 . . . no
C4 C3 H3 120.20 . . . no
C2 C3 H3 120.16 . . . no
C5 C4 H4 120.29 . . . no
C3 C4 H4 120.37 . . . no
C6 C7 H7 120.16 . . . no
C8 C7 H7 120.19 . . . no
C9 C8 H8 120.40 . . . no
C7 C8 H8 120.28 . . . no
C10 C9 H9 120.74 . . . no
C8 C9 H9 120.63 . . . no
C9 C10 H10 118.49 . . . no
N2 C10 H10 118.48 . . . no
N3 C11 H11 118.67 . . . no
C12 C11 H11 118.63 . . . no
C13 C12 H12 120.35 . . . no
C11 C12 H12 120.49 . . . no
C14 C13 H13 120.41 . . . no
C12 C13 H13 120.50 . . . no
C13 C14 H14 120.36 . . . no
C15 C14 H14 120.51 . . . no
C18 C17 H17 120.36 . . . no
C16 C17 H17 120.39 . . . no
C19 C18 H18 120.07 . . . no
C17 C18 H18 120.15 . . . no
C20 C19 H19 120.76 . . . no
C18 C19 H19 120.82 . . . no
N4 C20 H20 118.42 . . . no
C19 C20 H20 118.35 . . . no
C22 C21 H21 118.35 . . . no
N5 C21 H21 118.39 . . . no
C21 C22 H22 120.60 . . . no
C23 C22 H22 120.66 . . . no
C22 C23 H23 120.62 . . . no
C24 C23 H23 120.68 . . . no
C25 C24 H24 120.09 . . . no
C23 C24 H24 120.07 . . . no
C26 C27 H27 120.45 . . . no
C28 C27 H27 120.49 . . . no
C29 C28 H28 120.25 . . . no
C27 C28 H28 120.24 . . . no
C28 C29 H29 120.56 . . . no
C30 C29 H29 120.62 . . . no
C29 C30 H30 118.37 . . . no
N6 C30 H30 118.43 . . . no
N7 C31 C32 123.0(4) . . . no
C31 C32 C33 118.6(4) . . . no
C32 C33 C34 119.4(4) . . . no
C33 C34 C35 119.3(4) . . . no
C34 C35 C36 123.1(3) . . . no
N7 C35 C34 121.0(3) . . . no
N7 C35 C36 115.9(3) . . . no
N8 C36 C37 120.8(3) . . . no
C35 C36 C37 123.5(3) . . . no
N8 C36 C35 115.7(3) . . . no
C36 C37 C38 119.3(4) . . . no
C37 C38 C39 119.6(4) . . . no
C38 C39 C40 119.1(4) . . . no
N8 C40 C39 122.6(4) . . . no
N9 C41 C42 122.5(3) . . . no
C41 C42 C43 118.5(3) . . . no
C42 C43 C44 119.5(4) . . . no
C43 C44 C45 119.3(4) . . . no
C44 C45 C46 123.4(3) . . . no
N9 C45 C44 121.6(3) . . . no
N9 C45 C46 115.0(3) . . . no
C45 C46 C47 122.9(3) . . . no
N10 C46 C47 121.4(3) . . . no
N10 C46 C45 115.7(3) . . . no
C46 C47 C48 119.4(4) . . . no
C47 C48 C49 118.9(4) . . . no
C48 C49 C50 119.1(4) . . . no
N10 C50 C49 122.5(4) . . . no
N11 C51 C52 123.0(3) . . . no
C51 C52 C53 118.5(3) . . . no
C52 C53 C54 119.1(4) . . . no
C53 C54 C55 119.9(3) . . . no
N11 C55 C56 115.6(3) . . . no
N11 C55 C54 121.2(3) . . . no
C54 C55 C56 123.2(3) . . . no
C55 C56 C57 122.8(3) . . . no
N12 C56 C57 121.3(3) . . . no
N12 C56 C55 115.9(3) . . . no
C56 C57 C58 118.9(3) . . . no
C57 C58 C59 119.9(3) . . . no
C58 C59 C60 118.6(3) . . . no
N12 C60 C59 123.0(3) . . . no
C32 C31 H31 118.46 . . . no
N7 C31 H31 118.53 . . . no
C33 C32 H32 120.67 . . . no
C31 C32 H32 120.69 . . . no
C32 C33 H33 120.28 . . . no
C34 C33 H33 120.31 . . . no
C33 C34 H34 120.33 . . . no
C35 C34 H34 120.34 . . . no
C38 C37 H37 120.36 . . . no
C36 C37 H37 120.36 . . . no
C37 C38 H38 120.22 . . . no
C39 C38 H38 120.21 . . . no
C38 C39 H39 120.49 . . . no
C40 C39 H39 120.42 . . . no
C39 C40 H40 118.78 . . . no
N8 C40 H40 118.65 . . . no
N9 C41 H41 118.71 . . . no
C42 C41 H41 118.83 . . . no
C43 C42 H42 120.73 . . . no
C41 C42 H42 120.79 . . . no
C42 C43 H43 120.33 . . . no
C44 C43 H43 120.20 . . . no
C43 C44 H44 120.31 . . . no
C45 C44 H44 120.35 . . . no
C46 C47 H47 120.33 . . . no
C48 C47 H47 120.24 . . . no
C49 C48 H48 120.56 . . . no
C47 C48 H48 120.51 . . . no
C50 C49 H49 120.48 . . . no
C48 C49 H49 120.44 . . . no
N10 C50 H50 118.79 . . . no
C49 C50 H50 118.70 . . . no
N11 C51 H51 118.48 . . . no
C52 C51 H51 118.51 . . . no
C53 C52 H52 120.74 . . . no
C51 C52 H52 120.81 . . . no
C52 C53 H53 120.45 . . . no
C54 C53 H53 120.47 . . . no
C53 C54 H54 120.03 . . . no
C55 C54 H54 120.09 . . . no
C58 C57 H57 120.58 . . . no
C56 C57 H57 120.48 . . . no
C59 C58 H58 120.00 . . . no
C57 C58 H58 120.16 . . . no
C58 C59 H59 120.64 . . . no
C60 C59 H59 120.75 . . . no
C59 C60 H60 118.48 . . . no
N12 C60 H60 118.48 . . . no
O2 C61 O4 125.6(4) . . . no
O2 C61 C62 111.6(3) . . . no
O4 C61 C62 122.8(3) . . . no
O3 C62 O5 126.5(4) . . . no
O3 C62 C61 111.4(3) . . . no
O5 C62 C61 122.0(3) . . . no
O6 C63 O8 125.7(4) . . . no
O6 C63 C64 113.0(3) . . . no
O8 C63 C64 121.3(4) . . . no
O7 C64 O9 125.1(3) . . . no
O7 C64 C63 112.3(3) . . . no
O9 C64 C63 122.6(3) . . . no
O10 C65 O12 126.1(4) . . . no
O10 C65 C66 113.8(3) . . . no
O12 C65 C66 120.2(3) . . . no
O11 C66 O13 125.8(3) . . . no
O11 C66 C65 114.1(3) . . . no
O13 C66 C65 120.1(3) . . . no

loop_
_geom_bond_atom_site_label_1
_geom_bond_atom_site_label_2
_geom_bond_distance
_geom_bond_site_symmetry_1
_geom_bond_site_symmetry_2
_geom_bond_publ_flag
Nb1 O7 2.099(2) . . no
Nb1 O10 2.125(2) . . no
Nb1 O11 2.201(2) . . no
Nb1 O3 2.118(2) . . no
Nb1 O1 1.718(2) . . no
Nb1 O2 2.100(2) . . no
Nb1 O6 2.169(2) . . no
Co1 N4 2.119(3) . . no
Co1 N1 2.118(3) . . no
Co1 N2 2.129(3) . . no
Co1 N3 2.132(3) . . no
Co1 N5 2.130(3) . . no
Co1 N6 2.126(3) . . no
Co2 N7 2.127(3) . . no
Co2 N8 2.120(3) . . no
Co2 N9 2.109(3) . . no
Co2 N10 2.135(3) . . no
Co2 N11 2.123(3) . . no
Co2 N12 2.103(3) . . no
O2 C61 1.291(4) . . no
O3 C62 1.296(4) . . no
O4 C61 1.214(4) . . no
O5 C62 1.210(5) . . no
O6 C63 1.273(5) . . no
O7 C64 1.294(4) . . no
O8 C63 1.232(5) . . no
O9 C64 1.217(5) . . no
O10 C65 1.284(4) . . no
O11 C66 1.275(4) . . no
O12 C65 1.218(5) . . no
O13 C66 1.228(4) . . no
N1 C1 1.350(4) . . no
N1 C5 1.350(4) . . no
N2 C6 1.354(5) . . no
N2 C10 1.340(4) . . no
N3 C11 1.337(5) . . no
N3 C15 1.346(5) . . no
N4 C16 1.349(4) . . no
N4 C20 1.340(4) . . no
N5 C21 1.334(4) . . no
N5 C25 1.350(4) . . no
N6 C26 1.352(4) . . no
N6 C30 1.343(4) . . no
N7 C31 1.345(4) . . no
N7 C35 1.344(4) . . no
N8 C36 1.350(4) . . no
N8 C40 1.340(4) . . no
N9 C41 1.342(4) . . no
N9 C45 1.346(4) . . no
N10 C50 1.348(5) . . no
N10 C46 1.342(4) . . no
N11 C51 1.338(4) . . no
N11 C55 1.351(4) . . no
N12 C60 1.347(4) . . no
N12 C56 1.346(4) . . no
O211 O212 1.385(17) . . no
C1 C2 1.373(6) . . no
C2 C3 1.369(6) . . no
C3 C4 1.376(5) . . no
C4 C5 1.388(5) . . no
C5 C6 1.473(4) . . no
C6 C7 1.390(5) . . no
C7 C8 1.375(5) . . no
C8 C9 1.375(6) . . no
C9 C10 1.373(5) . . no
C11 C12 1.385(6) . . no
C12 C13 1.358(8) . . no
C13 C14 1.386(6) . . no
C14 C15 1.389(5) . . no
C15 C16 1.481(5) . . no
C16 C17 1.395(5) . . no
C17 C18 1.372(6) . . no
C18 C19 1.367(6) . . no
C19 C20 1.376(6) . . no
C21 C22 1.381(5) . . no
C22 C23 1.375(5) . . no
C23 C24 1.380(5) . . no
C24 C25 1.389(4) . . no
C25 C26 1.475(4) . . no
C26 C27 1.389(5) . . no
C27 C28 1.389(5) . . no
C28 C29 1.358(5) . . no
C29 C30 1.379(5) . . no
C1 H1 0.9303 . . no
C2 H2 0.9300 . . no
C3 H3 0.9307 . . no
C4 H4 0.9302 . . no
C7 H7 0.9309 . . no
C8 H8 0.9291 . . no
C9 H9 0.9297 . . no
C10 H10 0.9313 . . no
C11 H11 0.9296 . . no
C12 H12 0.9312 . . no
C13 H13 0.9292 . . no
C14 H14 0.9303 . . no
C17 H17 0.9295 . . no
C18 H18 0.9308 . . no
C19 H19 0.9304 . . no
C20 H20 0.9302 . . no
C21 H21 0.9290 . . no
C22 H22 0.9305 . . no
C23 H23 0.9301 . . no
C24 H24 0.9297 . . no
C27 H27 0.9302 . . no
C28 H28 0.9301 . . no
C29 H29 0.9311 . . no
C30 H30 0.9304 . . no
C31 C32 1.363(6) . . no
C32 C33 1.370(6) . . no
C33 C34 1.382(6) . . no
C34 C35 1.384(5) . . no
C35 C36 1.475(5) . . no
C36 C37 1.393(5) . . no
C37 C38 1.384(6) . . no
C38 C39 1.350(6) . . no
C39 C40 1.383(5) . . no
C41 C42 1.384(5) . . no
C42 C43 1.378(6) . . no
C43 C44 1.374(5) . . no
C44 C45 1.384(5) . . no
C45 C46 1.486(5) . . no
C46 C47 1.397(5) . . no
C47 C48 1.385(6) . . no
C48 C49 1.372(6) . . no
C49 C50 1.386(6) . . no
C51 C52 1.380(5) . . no
C52 C53 1.378(5) . . no
C53 C54 1.374(5) . . no
C54 C55 1.382(5) . . no
C55 C56 1.483(4) . . no
C56 C57 1.391(5) . . no
C57 C58 1.376(5) . . no
C58 C59 1.367(5) . . no
C59 C60 1.366(5) . . no
C31 H31 0.9293 . . no
C32 H32 0.9303 . . no
C33 H33 0.9305 . . no
C34 H34 0.9302 . . no
C37 H37 0.9287 . . no
C38 H38 0.9310 . . no
C39 H39 0.9300 . . no
C40 H40 0.9294 . . no
C41 H41 0.9300 . . no
C42 H42 0.9303 . . no
C43 H43 0.9295 . . no
C44 H44 0.9291 . . no
C47 H47 0.9304 . . no
C48 H48 0.9310 . . no
C49 H49 0.9296 . . no
C50 H50 0.9298 . . no
C51 H51 0.9302 . . no
C52 H52 0.9293 . . no
C53 H53 0.9301 . . no
C54 H54 0.9303 . . no
C57 H57 0.9298 . . no
C58 H58 0.9302 . . no
C59 H59 0.9295 . . no
C60 H60 0.9290 . . no
C61 C62 1.537(5) . . no
C63 C64 1.532(5) . . no
C65 C66 1.548(5) . . no

loop_
_geom_hbond_atom_site_label_D
_geom_hbond_atom_site_label_H
_geom_hbond_atom_site_label_A
_geom_hbond_distance_DH
_geom_hbond_distance_HA
_geom_hbond_distance_DA
_geom_hbond_angle_DHA
_geom_hbond_site_symmetry_A
_geom_hbond_publ_flag
C4 H4 O23 0.9300 2.5100 3.393(5) 158.00 1_545 no
C27 H27 O23 0.9300 2.5200 3.437(4) 168.00 2_545 no
C33 H33 O1 0.9300 2.4100 3.241(5) 149.00 4_564 no
C38 H38 O11 0.9300 2.5900 3.178(5) 122.00 . no
C39 H39 O9 0.9300 2.5300 3.418(5) 159.00 . no
C41 H41 O15 0.9300 2.3900 3.148(5) 139.00 4_554 no
C44 H44 O23 0.9300 2.4300 3.341(5) 167.00 1_545 no
C52 H52 O2 0.9300 2.5700 3.317(5) 138.00 4_554 no
C54 H54 O11 0.9300 2.4900 3.169(4) 130.00 2_645 no
C57 H57 O13 0.9300 2.3600 3.264(4) 163.00 2_645 no

loop_
_geom_torsion_atom_site_label_1
_geom_torsion_atom_site_label_2
_geom_torsion_atom_site_label_3
_geom_torsion_atom_site_label_4
_geom_torsion
_geom_torsion_site_symmetry_1
_geom_torsion_site_symmetry_2
_geom_torsion_site_symmetry_3
_geom_torsion_site_symmetry_4
_geom_torsion_publ_flag
O11 Nb1 O2 C61 84.4(3) . . . . no
O1 Nb1 O3 C62 90.2(3) . . . . no
O2 Nb1 O3 C62 -2.0(2) . . . . no
O6 Nb1 O3 C62 -169.3(2) . . . . no
O7 Nb1 O3 C62 -34.3(3) . . . . no
O10 Nb1 O3 C62 177.8(3) . . . . no
O11 Nb1 O3 C62 -107.3(3) . . . . no
O1 Nb1 O6 C63 -108.2(3) . . . . no
O2 Nb1 O6 C63 -12.7(3) . . . . no
O3 Nb1 O6 C63 147.5(2) . . . . no
O7 Nb1 O6 C63 -1.6(2) . . . . no
O10 Nb1 O6 C63 160.3(3) . . . . no
O11 Nb1 O6 C63 84.9(3) . . . . no
O1 Nb1 O7 C64 89.4(3) . . . . no
O2 Nb1 O7 C64 179.4(3) . . . . no
O3 Nb1 O7 C64 -147.8(2) . . . . no
O6 Nb1 O7 C64 6.7(2) . . . . no
O10 Nb1 O7 C64 -21.5(3) . . . . no
O11 Nb1 O7 C64 -75.3(2) . . . . no
O1 Nb1 O10 C65 -175.3(3) . . . . no
O2 Nb1 O10 C65 84.6(3) . . . . no
O3 Nb1 O10 C65 84.4(3) . . . . no
O6 Nb1 O10 C65 -87.9(3) . . . . no
O7 Nb1 O10 C65 -59.7(3) . . . . no
O11 Nb1 O10 C65 -3.0(2) . . . . no
O2 Nb1 O11 C66 -141.7(2) . . . . no
O1 Nb1 O2 C61 -92.7(3) . . . . no
O3 Nb1 O2 C61 6.3(2) . . . . no
O6 Nb1 O2 C61 174.4(2) . . . . no
O7 Nb1 O2 C61 163.1(3) . . . . no
O10 Nb1 O2 C61 6.1(3) . . . . no
O10 Nb1 O11 C66 2.2(2) . . . . no
O3 Nb1 O11 C66 -71.6(2) . . . . no
O6 Nb1 O11 C66 77.0(2) . . . . no
O7 Nb1 O11 C66 150.3(2) . . . . no
N2 Co1 N1 C5 2.3(2) . . . . no
N3 Co1 N1 C1 -85.1(3) . . . . no
N3 Co1 N1 C5 93.5(2) . . . . no
N2 Co1 N1 C1 -176.4(3) . . . . no
N1 Co1 N2 C6 -3.4(2) . . . . no
N1 Co1 N2 C10 -179.8(3) . . . . no
N3 Co1 N2 C6 -97.8(2) . . . . no
N5 Co1 N1 C1 12.2(3) . . . . no
N5 Co1 N1 C5 -169.2(2) . . . . no
N6 Co1 N1 C1 89.2(3) . . . . no
N6 Co1 N1 C5 -92.2(2) . . . . no
N6 Co1 N2 C10 -89.3(3) . . . . no
N1 Co1 N3 C11 7.3(3) . . . . no
N1 Co1 N3 C15 -175.6(2) . . . . no
N2 Co1 N3 C11 84.5(3) . . . . no
N2 Co1 N3 C15 -98.4(2) . . . . no
N4 Co1 N3 C11 -179.5(3) . . . . no
N4 Co1 N3 C15 -2.4(2) . . . . no
N5 Co1 N3 C11 -88.6(3) . . . . no
N5 Co1 N3 C15 88.5(2) . . . . no
N2 Co1 N4 C16 90.4(2) . . . . no
N2 Co1 N4 C20 -86.7(3) . . . . no
N3 Co1 N2 C10 85.9(3) . . . . no
N4 Co1 N2 C6 -174.8(2) . . . . no
N4 Co1 N2 C10 8.9(3) . . . . no
N6 Co1 N2 C6 87.0(2) . . . . no
N5 Co1 N4 C16 -96.9(2) . . . . no
N5 Co1 N4 C20 85.9(3) . . . . no
N6 Co1 N4 C16 -174.0(2) . . . . no
N6 Co1 N4 C20 8.8(3) . . . . no
N1 Co1 N5 C21 -88.8(3) . . . . no
N1 Co1 N5 C25 85.6(2) . . . . no
N3 Co1 N5 C21 6.7(3) . . . . no
N3 Co1 N5 C25 -179.0(2) . . . . no
N4 Co1 N5 C21 83.7(3) . . . . no
N4 Co1 N5 C25 -101.9(2) . . . . no
N6 Co1 N5 C21 -179.0(3) . . . . no
N6 Co1 N5 C25 -4.6(2) . . . . no
N1 Co1 N6 C26 -92.8(2) . . . . no
N1 Co1 N6 C30 86.9(2) . . . . no
N2 Co1 N6 C26 -170.0(2) . . . . no
N2 Co1 N6 C30 9.7(3) . . . . no
N4 Co1 N6 C26 92.9(2) . . . . no
N4 Co1 N6 C30 -87.4(3) . . . . no
N5 Co1 N6 C26 2.3(2) . . . . no
N5 Co1 N6 C30 -178.1(3) . . . . no
N3 Co1 N4 C20 -177.6(3) . . . . no
N3 Co1 N4 C16 -0.5(2) . . . . no
N11 Co2 N7 C35 178.1(2) . . . . no
N11 Co2 N7 C31 1.6(3) . . . . no
N7 Co2 N8 C36 8.9(2) . . . . no
N7 Co2 N8 C40 -178.4(3) . . . . no
N9 Co2 N8 C36 -86.5(2) . . . . no
N9 Co2 N8 C40 86.2(3) . . . . no
N10 Co2 N8 C36 -163.7(2) . . . . no
N12 Co2 N7 C31 79.6(3) . . . . no
N12 Co2 N7 C35 -103.9(2) . . . . no
N11 Co2 N12 C60 178.4(3) . . . . no
N12 Co2 N8 C40 -88.0(3) . . . . no
N7 Co2 N9 C41 12.3(3) . . . . no
N7 Co2 N9 C45 -174.5(2) . . . . no
N8 Co2 N9 C41 89.5(3) . . . . no
N8 Co2 N9 C45 -97.3(2) . . . . no
N10 Co2 N9 C41 -176.9(3) . . . . no
N10 Co2 N9 C45 -3.8(2) . . . . no
N11 Co2 N9 C41 -82.7(3) . . . . no
N11 Co2 N9 C45 90.5(2) . . . . no
N8 Co2 N10 C46 87.6(2) . . . . no
N8 Co2 N10 C50 -83.1(3) . . . . no
N9 Co2 N10 C46 -2.3(2) . . . . no
N9 Co2 N10 C50 -173.0(3) . . . . no
N11 Co2 N10 C46 -96.1(2) . . . . no
N11 Co2 N10 C50 93.2(3) . . . . no
N8 Co2 N7 C31 176.9(3) . . . . no
N8 Co2 N7 C35 -6.6(2) . . . . no
N9 Co2 N7 C31 -93.7(3) . . . . no
N9 Co2 N7 C35 82.8(2) . . . . no
N9 Co2 N11 C55 -173.3(2) . . . . no
N10 Co2 N11 C51 84.5(3) . . . . no
N10 Co2 N11 C55 -95.7(2) . . . . no
N12 Co2 N11 C51 180.0(3) . . . . no
N12 Co2 N11 C55 -0.3(2) . . . . no
N7 Co2 N12 C56 -91.8(2) . . . . no
N7 Co2 N12 C60 84.2(3) . . . . no
N8 Co2 N12 C56 -169.2(2) . . . . no
N8 Co2 N12 C60 6.9(3) . . . . no
N10 Co2 N12 C56 96.3(2) . . . . no
N10 Co2 N12 C60 -87.6(3) . . . . no
N11 Co2 N12 C56 2.3(2) . . . . no
N12 Co2 N10 C46 -174.4(2) . . . . no
N12 Co2 N10 C50 14.9(3) . . . . no
N7 Co2 N11 C51 -88.9(3) . . . . no
N7 Co2 N11 C55 90.9(2) . . . . no
N9 Co2 N11 C51 7.0(3) . . . . no
N12 Co2 N8 C36 99.3(2) . . . . no
N10 Co2 N8 C40 9.0(3) . . . . no
Nb1 O2 C61 O4 170.9(3) . . . . no
Nb1 O2 C61 C62 -8.8(4) . . . . no
Nb1 O3 C62 O5 178.4(3) . . . . no
Nb1 O3 C62 C61 -1.5(4) . . . . no
Nb1 O6 C63 O8 175.7(3) . . . . no
Nb1 O6 C63 C64 -2.6(4) . . . . no
Nb1 O7 C64 O9 170.6(3) . . . . no
Nb1 O7 C64 C63 -9.8(4) . . . . no
Nb1 O10 C65 C66 3.2(4) . . . . no
Nb1 O10 C65 O12 -177.0(3) . . . . no
Nb1 O11 C66 O13 178.4(3) . . . . no
Nb1 O11 C66 C65 -1.4(4) . . . . no
C1 N1 C5 C4 -1.1(5) . . . . no
C1 N1 C5 C6 177.9(3) . . . . no
C5 N1 C1 C2 -0.5(5) . . . . no
Co1 N1 C1 C2 178.0(3) . . . . no
Co1 N1 C5 C4 -179.8(3) . . . . no
Co1 N1 C5 C6 -0.8(3) . . . . no
Co1 N2 C6 C7 -176.6(3) . . . . no
C6 N2 C10 C9 -0.3(5) . . . . no
Co1 N2 C10 C9 175.9(3) . . . . no
C10 N2 C6 C7 0.0(5) . . . . no
Co1 N2 C6 C5 4.1(4) . . . . no
C10 N2 C6 C5 -179.3(3) . . . . no
Co1 N3 C11 C12 174.8(3) . . . . no
C11 N3 C15 C16 -178.0(3) . . . . no
Co1 N3 C15 C14 -174.1(3) . . . . no
C15 N3 C11 C12 -2.3(5) . . . . no
C11 N3 C15 C14 3.2(5) . . . . no
Co1 N3 C15 C16 4.7(4) . . . . no
Co1 N4 C16 C15 3.0(4) . . . . no
C16 N4 C20 C19 -1.9(5) . . . . no
Co1 N4 C16 C17 -175.6(3) . . . . no
C20 N4 C16 C15 -179.7(3) . . . . no
C20 N4 C16 C17 1.8(5) . . . . no
Co1 N4 C20 C19 175.2(3) . . . . no
Co1 N5 C21 C22 172.2(3) . . . . no
C21 N5 C25 C26 -179.0(3) . . . . no
Co1 N5 C25 C24 -173.1(2) . . . . no
C25 N5 C21 C22 -2.1(5) . . . . no
C21 N5 C25 C24 1.7(4) . . . . no
Co1 N5 C25 C26 6.2(3) . . . . no
C30 N6 C26 C27 1.4(4) . . . . no
Co1 N6 C30 C29 179.2(3) . . . . no
C30 N6 C26 C25 -179.5(3) . . . . no
Co1 N6 C26 C25 0.2(3) . . . . no
Co1 N6 C26 C27 -178.8(2) . . . . no
C26 N6 C30 C29 -1.2(4) . . . . no
C31 N7 C35 C34 -0.2(5) . . . . no
C35 N7 C31 C32 -0.1(5) . . . . no
C31 N7 C35 C36 -179.6(3) . . . . no
Co2 N7 C35 C36 3.7(4) . . . . no
Co2 N7 C31 C32 176.3(3) . . . . no
Co2 N7 C35 C34 -176.9(3) . . . . no
C36 N8 C40 C39 2.2(5) . . . . no
Co2 N8 C36 C37 170.5(3) . . . . no
C40 N8 C36 C37 -2.8(5) . . . . no
Co2 N8 C36 C35 -9.8(3) . . . . no
C40 N8 C36 C35 176.9(3) . . . . no
Co2 N8 C40 C39 -170.3(3) . . . . no
Co2 N9 C45 C44 -171.5(3) . . . . no
Co2 N9 C41 C42 171.6(3) . . . . no
C41 N9 C45 C46 -177.7(3) . . . . no
Co2 N9 C45 C46 8.8(3) . . . . no
C41 N9 C45 C44 2.1(5) . . . . no
C45 N9 C41 C42 -1.4(5) . . . . no
C50 N10 C46 C47 0.4(5) . . . . no
Co2 N10 C50 C49 168.6(3) . . . . no
C50 N10 C46 C45 178.9(3) . . . . no
Co2 N10 C46 C45 7.4(3) . . . . no
C46 N10 C50 C49 -1.8(5) . . . . no
Co2 N10 C46 C47 -171.1(3) . . . . no
Co2 N11 C55 C54 178.9(3) . . . . no
C51 N11 C55 C56 178.1(3) . . . . no
Co2 N11 C55 C56 -1.6(3) . . . . no
C51 N11 C55 C54 -1.3(4) . . . . no
C55 N11 C51 C52 0.7(5) . . . . no
Co2 N11 C51 C52 -179.5(3) . . . . no
C60 N12 C56 C57 -0.2(5) . . . . no
C56 N12 C60 C59 -0.2(5) . . . . no
Co2 N12 C56 C55 -3.9(3) . . . . no
C60 N12 C56 C55 179.7(3) . . . . no
Co2 N12 C60 C59 -176.2(3) . . . . no
Co2 N12 C56 C57 176.2(2) . . . . no
N1 C1 C2 C3 1.5(6) . . . . no
C1 C2 C3 C4 -0.8(6) . . . . no
C2 C3 C4 C5 -0.7(6) . . . . no
C3 C4 C5 C6 -177.2(3) . . . . no
C3 C4 C5 N1 1.8(5) . . . . no
N1 C5 C6 N2 -2.2(4) . . . . no
C4 C5 C6 C7 -2.5(5) . . . . no
C4 C5 C6 N2 176.8(3) . . . . no
N1 C5 C6 C7 178.5(3) . . . . no
N2 C6 C7 C8 -0.1(5) . . . . no
C5 C6 C7 C8 179.1(3) . . . . no
C6 C7 C8 C9 0.5(6) . . . . no
C7 C8 C9 C10 -0.7(6) . . . . no
C8 C9 C10 N2 0.6(6) . . . . no
N3 C11 C12 C13 -0.3(6) . . . . no
C11 C12 C13 C14 1.9(6) . . . . no
C12 C13 C14 C15 -1.0(6) . . . . no
C13 C14 C15 C16 179.7(3) . . . . no
C13 C14 C15 N3 -1.6(5) . . . . no
C14 C15 C16 C17 -7.8(5) . . . . no
N3 C15 C16 C17 173.5(3) . . . . no
N3 C15 C16 N4 -5.1(4) . . . . no
C14 C15 C16 N4 173.7(3) . . . . no
C15 C16 C17 C18 -179.0(3) . . . . no
N4 C16 C17 C18 -0.6(5) . . . . no
C16 C17 C18 C19 -0.6(6) . . . . no
C17 C18 C19 C20 0.5(6) . . . . no
C18 C19 C20 N4 0.8(6) . . . . no
N5 C21 C22 C23 1.2(5) . . . . no
C21 C22 C23 C24 0.1(6) . . . . no
C22 C23 C24 C25 -0.4(6) . . . . no
C23 C24 C25 C26 -179.8(3) . . . . no
C23 C24 C25 N5 -0.5(5) . . . . no
N5 C25 C26 C27 174.8(3) . . . . no
C24 C25 C26 N6 175.0(3) . . . . no
C24 C25 C26 C27 -5.9(5) . . . . no
N5 C25 C26 N6 -4.3(4) . . . . no
C25 C26 C27 C28 -180.0(3) . . . . no
N6 C26 C27 C28 -1.0(5) . . . . no
C26 C27 C28 C29 0.2(6) . . . . no
C27 C28 C29 C30 0.1(6) . . . . no
C28 C29 C30 N6 0.4(5) . . . . no
N7 C31 C32 C33 0.0(6) . . . . no
C31 C32 C33 C34 0.3(6) . . . . no
C32 C33 C34 C35 -0.5(6) . . . . no
C33 C34 C35 C36 179.8(4) . . . . no
C33 C34 C35 N7 0.4(6) . . . . no
C34 C35 C36 C37 4.4(5) . . . . no
N7 C35 C36 N8 4.1(4) . . . . no
N7 C35 C36 C37 -176.2(3) . . . . no
C34 C35 C36 N8 -175.3(3) . . . . no
N8 C36 C37 C38 1.2(5) . . . . no
C35 C36 C37 C38 -178.5(3) . . . . no
C36 C37 C38 C39 1.1(6) . . . . no
C37 C38 C39 C40 -1.7(6) . . . . no
C38 C39 C40 N8 0.1(6) . . . . no
N9 C41 C42 C43 -0.6(6) . . . . no
C41 C42 C43 C44 1.9(6) . . . . no
C42 C43 C44 C45 -1.3(6) . . . . no
C43 C44 C45 C46 179.0(3) . . . . no
C43 C44 C45 N9 -0.7(5) . . . . no
N9 C45 C46 C47 167.7(3) . . . . no
C44 C45 C46 C47 -12.0(5) . . . . no
N9 C45 C46 N10 -10.8(4) . . . . no
C44 C45 C46 N10 169.5(3) . . . . no
N10 C46 C47 C48 0.9(5) . . . . no
C45 C46 C47 C48 -177.5(3) . . . . no
C46 C47 C48 C49 -0.7(6) . . . . no
C47 C48 C49 C50 -0.8(6) . . . . no
C48 C49 C50 N10 2.1(6) . . . . no
N11 C51 C52 C53 0.4(5) . . . . no
C51 C52 C53 C54 -1.0(6) . . . . no
C52 C53 C54 C55 0.5(6) . . . . no
C53 C54 C55 C56 -178.7(3) . . . . no
C53 C54 C55 N11 0.7(5) . . . . no
C54 C55 C56 C57 3.0(5) . . . . no
C54 C55 C56 N12 -176.9(3) . . . . no
N11 C55 C56 N12 3.7(4) . . . . no
N11 C55 C56 C57 -176.5(3) . . . . no
N12 C56 C57 C58 -0.1(5) . . . . no
C55 C56 C57 C58 -179.9(3) . . . . no
C56 C57 C58 C59 0.6(6) . . . . no
C57 C58 C59 C60 -0.9(6) . . . . no
C58 C59 C60 N12 0.7(6) . . . . no
O2 C61 C62 O5 -173.6(3) . . . . no
O4 C61 C62 O3 -173.4(3) . . . . no
O4 C61 C62 O5 6.7(6) . . . . no
O2 C61 C62 O3 6.3(4) . . . . no
O8 C63 C64 O7 -170.6(3) . . . . no
O6 C63 C64 O9 -172.7(3) . . . . no
O8 C63 C64 O9 9.0(5) . . . . no
O6 C63 C64 O7 7.7(4) . . . . no
O10 C65 C66 O11 -1.1(4) . . . . no
O12 C65 C66 O13 -0.7(5) . . . . no
O10 C65 C66 O13 179.2(3) . . . . no
O12 C65 C66 O11 179.1(3) . . . . no
